data_7251534
loop_
_publ_author_name
'Shen, Yi-Lin'
'Liu, Chia-Li'
'Tai, Hsun-Chih'
'Chen, Zhi-Ling'
'Chen, Jhy-Der'

_publ_section_title
;
 Structure-directing roles of polycarboxylate anions in the formation of
 Ag(i) coordination polymers with mixed ligands
;
_journal_issue 11
_journal_name_full CrystEngComm
_journal_page_first 1801
_journal_page_last 1811
_journal_paper_doi 10.1039/D5CE01151E
_journal_volume 28
_journal_year 2026
_chemical_formula_sum 'C46 H45 Ag5 N8 O21'
_chemical_formula_weight 1585.25
_space_group_crystal_system triclinic
_space_group_IT_number 2
_space_group_name_Hall '-P 1'
_space_group_name_H-M_alt 'P -1'
_atom_sites_solution_hydrogens mixed
_audit_creation_method SHELXL-2019/1
_audit_update_record
;
2025-12-01 deposited with the CCDC.	2026-01-27 downloaded from the CCDC.
;
_cell_angle_alpha 85.529(16)
_cell_angle_beta 85.355(17)
_cell_angle_gamma 63.937(16)
_cell_formula_units_Z 2
_cell_length_a 9.627(6)
_cell_length_b 10.094(7)
_cell_length_c 31.171(18)
_cell_measurement_reflns_used 9469
_cell_measurement_temperature 293(2)
_cell_measurement_theta_max 28.47
_cell_measurement_theta_min 2.28
_cell_volume 2709(3)
_computing_cell_refinement 'Bruker SAINT'
_computing_data_collection 'Bruker APEX2'
_computing_data_reduction 'Bruker SAINT'
_computing_molecular_graphics 'Bruker SHELXTL'
_computing_publication_material 'Bruker SHELXTL'
_computing_structure_refinement 'SHELXL-2019/1 (Sheldrick, 2019)'
_computing_structure_solution 'SHELXS-97 (Sheldrick 2008)'
_diffrn_ambient_temperature 293(2)
_diffrn_measured_fraction_theta_full 0.999
_diffrn_measured_fraction_theta_max 0.990
_diffrn_measurement_device_type 'Bruker APEX-II CCD'
_diffrn_measurement_method '\f and \w scans'
_diffrn_radiation_type MoK\a
_diffrn_radiation_wavelength 0.71073
_diffrn_reflns_av_R_equivalents 0.0249
_diffrn_reflns_av_unetI/netI 0.0196
_diffrn_reflns_Laue_measured_fraction_full 0.999
_diffrn_reflns_Laue_measured_fraction_max 0.990
_diffrn_reflns_limit_h_max 12
_diffrn_reflns_limit_h_min -12
_diffrn_reflns_limit_k_max 13
_diffrn_reflns_limit_k_min -13
_diffrn_reflns_limit_l_max 40
_diffrn_reflns_limit_l_min -41
_diffrn_reflns_number 58955
_diffrn_reflns_point_group_measured_fraction_full 0.999
_diffrn_reflns_point_group_measured_fraction_max 0.990
_diffrn_reflns_theta_full 25.242
_diffrn_reflns_theta_max 28.225
_diffrn_reflns_theta_min 1.312
_exptl_absorpt_coefficient_mu 1.860
_exptl_absorpt_correction_T_max 0.7457
_exptl_absorpt_correction_T_min 0.5783
_exptl_absorpt_correction_type multi-scan
_exptl_absorpt_process_details 'SADABS V2008/1 (Bruker AXS, 2008)'
_exptl_crystal_colour colourless
_exptl_crystal_density_diffrn 1.943
_exptl_crystal_description plate
_exptl_crystal_F_000 1560
_exptl_crystal_size_max 0.300
_exptl_crystal_size_mid 0.200
_exptl_crystal_size_min 0.200
_refine_diff_density_max 1.387
_refine_diff_density_min -0.922
_refine_diff_density_rms 0.091
_refine_ls_extinction_method none
_refine_ls_goodness_of_fit_ref 1.072
_refine_ls_hydrogen_treatment constr
_refine_ls_matrix_type full
_refine_ls_number_parameters 752
_refine_ls_number_reflns 13236
_refine_ls_number_restraints 0
_refine_ls_restrained_S_all 1.072
_refine_ls_R_factor_all 0.0432
_refine_ls_R_factor_gt 0.0364
_refine_ls_shift/su_max 0.001
_refine_ls_shift/su_mean 0.000
_refine_ls_structure_factor_coef Fsqd
_refine_ls_weighting_details 'w=1/[\s^2^(Fo^2^)+(0.0428P)^2^+4.4862P] where P=(Fo^2^+2Fc^2^)/3'
_refine_ls_weighting_scheme calc
_refine_ls_wR_factor_gt 0.0949
_refine_ls_wR_factor_ref 0.0984
_reflns_Friedel_coverage 0.000
_reflns_number_gt 11427
_reflns_number_total 13236
_reflns_threshold_expression 'I > 2\s(I)'
_cod_data_source_file d5ce01151e2.cif
_cod_data_source_block 9
_cod_depositor_comments
;
The following automatic conversions were performed:

data item '_exptl_absorpt_correction_type' value 'multi_scan' was
changed to 'multi-scan' in accordance with the
/home/data/users/saulius/crontab/automatic-downloads/rss-feeds/RSC/lib/dictionaries/cif_core.dic
dictionary named 'cif_core.dic' version 2.4.2 last updated on
2011-04-26.

Automatic conversion script
Id: cif_fix_values 8170 2020-07-09 18:12:32Z antanas 

 Adding full bibliography for 7251527--7251535.cif.
;
_cod_database_code 7251534
_shelx_shelxl_version_number 2019/1
_shelx_space_group_comment
; 
The symmetry employed for this shelxl refinement is uniquely defined 
by the following loop, which should always be used as a source of 
symmetry information in preference to the above space-group names. 
They are only intended as comments. 
;
_shelx_estimated_absorpt_t_min 0.605
_shelx_estimated_absorpt_t_max 0.707

loop_
_space_group_symop_operation_xyz
'x, y, z'
'-x, -y, -z'

loop_
_atom_site_label
_atom_site_type_symbol
_atom_site_fract_x
_atom_site_fract_y
_atom_site_fract_z
_atom_site_U_iso_or_equiv
_atom_site_adp_type
_atom_site_occupancy
_atom_site_site_symmetry_order
_atom_site_calc_flag
_atom_site_refinement_flags_posn
_atom_site_refinement_flags_adp
_atom_site_refinement_flags_occupancy
_atom_site_disorder_assembly
_atom_site_disorder_group
Ag1 Ag -2.09164(3) 2.05584(4) 0.69745(2) 0.04875(8) Uani 1 1 d . . . . .
Ag2 Ag -0.97998(3) 1.28173(4) 0.25846(2) 0.05870(10) Uani 1 1 d . . . . .
Ag3 Ag -0.500000 1.000000 0.000000 0.04141(9) Uani 1 2 d S . P . .
Ag4 Ag 0.24080(3) 0.93590(3) 0.21765(2) 0.04394(8) Uani 1 1 d . . . . .
Ag5 Ag 1.32654(3) 0.61139(4) 0.22085(2) 0.05344(9) Uani 1 1 d . . . . .
Ag6 Ag 3.000000 -0.500000 0.000000 0.05262(11) Uani 1 2 d S . P . .
O1 O -1.6851(4) 1.9035(3) 0.43899(10) 0.0609(8) Uani 1 1 d . . . . .
O2 O -1.5962(5) 1.5256(4) 0.45770(10) 0.0713(10) Uani 1 1 d . . . . .
O3 O 2.0857(4) 0.2200(3) 0.03783(9) 0.0580(8) Uani 1 1 d . . . . .
O4 O 2.1455(4) -0.1189(3) 0.09208(10) 0.0686(10) Uani 1 1 d . . . . .
O5 O -0.7884(3) 1.2026(3) 0.21226(8) 0.0436(6) Uani 1 1 d . . . . .
O6 O -0.6665(4) 1.2700(4) 0.25836(10) 0.0717(10) Uani 1 1 d . . . . .
O7 O -0.5113(3) 1.0176(3) 0.06988(7) 0.0416(5) Uani 1 1 d . . . . .
O8 O -0.2574(3) 0.9534(3) 0.06071(7) 0.0520(7) Uani 1 1 d . . . . .
O9 O 0.0321(3) 0.9726(3) 0.18599(7) 0.0449(6) Uani 1 1 d . . . . .
O10 O -0.0943(3) 1.0252(3) 0.25105(7) 0.0426(6) Uani 1 1 d . . . . .
O11 O 0.4465(3) 0.8488(3) 0.25475(8) 0.0442(6) Uani 1 1 d . . . . .
O12 O 0.3394(3) 0.8874(3) 0.32244(8) 0.0439(6) Uani 1 1 d . . . . .
O13 O 1.0116(3) 0.6405(4) 0.22487(9) 0.0626(9) Uani 1 1 d . . . . .
O14 O 1.1512(2) 0.6725(3) 0.27397(8) 0.0407(5) Uani 1 1 d . . . . .
O15 O 0.9589(4) 0.6792(5) 0.42642(10) 0.0854(12) Uani 1 1 d . . . . .
H15C H 0.970802 0.664915 0.453385 0.102 Uiso 1 1 d R U . . .
O16 O 0.730(3) 0.681(6) 0.4434(3) 0.082(8) Uani 0.61(8) 1 d . . P A 1
O16' O 0.7019(19) 0.766(6) 0.4446(4) 0.064(8) Uani 0.39(8) 1 d . . P A 2
N1 N -1.9180(3) 1.9717(3) 0.63869(9) 0.0406(6) Uani 1 1 d . . . . .
N2 N -1.6017(4) 1.7528(4) 0.50021(10) 0.0530(8) Uani 1 1 d . . . . .
H2A H -1.580427 1.665702 0.511300 0.064 Uiso 1 1 calc R U . . .
N3 N -1.6516(3) 1.6644(4) 0.39487(9) 0.0417(7) Uani 1 1 d . . . . .
H3A H -1.677381 1.751108 0.382939 0.050 Uiso 1 1 calc R U . . .
N4 N -1.1886(3) 1.3523(3) 0.29844(10) 0.0402(6) Uani 1 1 d . . . . .
N5 N 1.5386(3) 0.5385(4) 0.18037(10) 0.0439(7) Uani 1 1 d . . . . .
N6 N 2.0485(4) 0.1708(3) 0.10952(10) 0.0441(7) Uani 1 1 d . . . . .
H6A H 2.048052 0.104248 0.128431 0.053 Uiso 1 1 calc R U . . .
N7 N 2.1802(3) -0.0664(3) 0.02045(10) 0.0396(6) Uani 1 1 d . . . . .
H7A H 2.169402 0.003083 0.001297 0.048 Uiso 1 1 calc R U . . .
N8 N 2.7443(3) -0.4210(3) 0.00218(11) 0.0422(7) Uani 1 1 d . . . . .
C1 C -1.7680(4) 1.9405(4) 0.64239(11) 0.0379(7) Uani 1 1 d . . . . .
H1A H -1.735403 1.945089 0.669284 0.046 Uiso 1 1 calc R U . . .
C2 C -1.6598(4) 1.9015(4) 0.60751(11) 0.0406(7) Uani 1 1 d . . . . .
H2B H -1.557469 1.881064 0.611381 0.049 Uiso 1 1 calc R U . . .
C3 C -1.7051(5) 1.8932(4) 0.56682(11) 0.0432(8) Uani 1 1 d . . . . .
C4 C -1.8596(5) 1.9210(5) 0.56342(12) 0.0540(10) Uani 1 1 d . . . . .
H4A H -1.894307 1.913982 0.537084 0.065 Uiso 1 1 calc R U . . .
C5 C -1.9607(5) 1.9590(5) 0.59952(13) 0.0518(10) Uani 1 1 d . . . . .
H5A H -2.062835 1.976693 0.596646 0.062 Uiso 1 1 calc R U . . .
C6 C -1.5915(6) 1.8601(5) 0.52745(13) 0.0573(11) Uani 1 1 d . . . . .
H6B H -1.612905 1.951121 0.510525 0.069 Uiso 1 1 calc R U . . .
H6C H -1.486944 1.821818 0.537015 0.069 Uiso 1 1 calc R U . . .
C7 C -1.6418(4) 1.7817(4) 0.45931(12) 0.0443(8) Uani 1 1 d . . . . .
C8 C -1.6278(4) 1.6435(4) 0.43694(12) 0.0448(8) Uani 1 1 d . . . . .
C9 C -1.6353(4) 1.5442(5) 0.36837(12) 0.0453(8) Uani 1 1 d . . . . .
H9A H -1.713743 1.582715 0.347180 0.054 Uiso 1 1 calc R U . . .
H9B H -1.652785 1.470006 0.386565 0.054 Uiso 1 1 calc R U . . .
C10 C -1.4756(4) 1.4720(4) 0.34515(10) 0.0339(6) Uani 1 1 d . . . . .
C11 C -1.3395(4) 1.4548(4) 0.36346(11) 0.0374(7) Uani 1 1 d . . . . .
H11A H -1.342767 1.482938 0.391374 0.045 Uiso 1 1 calc R U . . .
C12 C -1.2000(4) 1.3954(4) 0.33923(12) 0.0385(7) Uani 1 1 d . . . . .
H12A H -1.110579 1.384598 0.351537 0.046 Uiso 1 1 calc R U . . .
C13 C -1.3179(4) 1.3626(4) 0.28176(12) 0.0436(8) Uani 1 1 d . . . . .
H13A H -1.310713 1.329925 0.254223 0.052 Uiso 1 1 calc R U . . .
C14 C -1.4620(4) 1.4200(4) 0.30405(11) 0.0403(7) Uani 1 1 d . . . . .
H14A H -1.548356 1.423763 0.291651 0.048 Uiso 1 1 calc R U . . .
C15 C -0.6680(4) 1.2092(4) 0.22520(11) 0.0375(7) Uani 1 1 d . . . . .
C16 C -0.5196(3) 1.1350(4) 0.19764(9) 0.0313(6) Uani 1 1 d . . . . .
C17 C -0.5200(3) 1.0990(4) 0.15500(9) 0.0318(6) Uani 1 1 d . . . . .
H17A H -0.613405 1.120446 0.143060 0.038 Uiso 1 1 calc R U . . .
C18 C -0.3801(3) 1.0308(3) 0.13021(9) 0.0288(6) Uani 1 1 d . . . . .
C19 C -0.3815(4) 0.9969(3) 0.08319(9) 0.0326(6) Uani 1 1 d . . . . .
C20 C -0.2391(3) 0.9992(3) 0.14843(9) 0.0281(6) Uani 1 1 d . . . . .
H20A H -0.146432 0.955338 0.132128 0.034 Uiso 1 1 calc R U . . .
C21 C -0.2380(3) 1.0340(3) 0.19128(9) 0.0284(6) Uani 1 1 d . . . . .
C22 C -0.3780(3) 1.1015(4) 0.21548(9) 0.0299(6) Uani 1 1 d . . . . .
H22A H -0.377159 1.124523 0.243740 0.036 Uiso 1 1 calc R U . . .
C23 C -0.0884(3) 1.0077(3) 0.21127(9) 0.0301(6) Uani 1 1 d . . . . .
C24 C 0.4541(3) 0.8497(3) 0.29485(10) 0.0304(6) Uani 1 1 d . . . . .
C25 C 0.6152(3) 0.7977(3) 0.31151(10) 0.0291(6) Uani 1 1 d . . . . .
C26 C 0.7429(3) 0.7589(3) 0.28138(10) 0.0305(6) Uani 1 1 d . . . . .
H26A H 0.726683 0.767817 0.252069 0.037 Uiso 1 1 calc R U . . .
C27 C 0.8939(3) 0.7070(3) 0.29515(10) 0.0302(6) Uani 1 1 d . . . . .
C28 C 1.0287(4) 0.6689(4) 0.26178(11) 0.0354(7) Uani 1 1 d . . . . .
C29 C 0.9177(4) 0.6920(4) 0.33947(11) 0.0343(7) Uani 1 1 d . . . . .
H29A H 1.017550 0.657638 0.348793 0.041 Uiso 1 1 calc R U . . .
C30 C 0.7924(4) 0.7284(4) 0.36977(10) 0.0363(7) Uani 1 1 d . . . . .
C31 C 0.8207(5) 0.7058(6) 0.41713(13) 0.0587(11) Uani 1 1 d . . . . .
C32 C 0.6411(4) 0.7829(4) 0.35568(10) 0.0332(6) Uani 1 1 d . . . . .
H32A H 0.557609 0.809374 0.375769 0.040 Uiso 1 1 calc R U . . .
C33 C 1.5760(4) 0.4316(4) 0.15254(12) 0.0410(7) Uani 1 1 d . . . . .
H33A H 1.499496 0.405361 0.145627 0.049 Uiso 1 1 calc R U . . .
C34 C 1.7248(4) 0.3579(4) 0.13347(11) 0.0381(7) Uani 1 1 d . . . . .
H34A H 1.745852 0.283913 0.114512 0.046 Uiso 1 1 calc R U . . .
C35 C 1.8417(4) 0.3957(4) 0.14293(10) 0.0334(6) Uani 1 1 d . . . . .
C36 C 1.8007(4) 0.5104(5) 0.17102(13) 0.0482(9) Uani 1 1 d . . . . .
H36A H 1.873995 0.541368 0.177649 0.058 Uiso 1 1 calc R U . . .
C37 C 1.6508(5) 0.5777(5) 0.18890(15) 0.0561(11) Uani 1 1 d . . . . .
H37A H 1.626185 0.653172 0.207604 0.067 Uiso 1 1 calc R U . . .
C38 C 2.0053(4) 0.3202(4) 0.12338(12) 0.0411(8) Uani 1 1 d . . . . .
H38A H 2.016369 0.380278 0.098717 0.049 Uiso 1 1 calc R U . . .
H38B H 2.076825 0.314788 0.144391 0.049 Uiso 1 1 calc R U . . .
C39 C 2.0883(4) 0.1351(4) 0.06870(11) 0.0379(7) Uani 1 1 d . . . . .
C40 C 2.1412(4) -0.0316(4) 0.06137(12) 0.0417(8) Uani 1 1 d . . . . .
C41 C 2.2410(4) -0.2181(4) 0.00662(15) 0.0482(9) Uani 1 1 d . . . . .
H41A H 2.205407 -0.217231 -0.021683 0.058 Uiso 1 1 calc R U . . .
H41B H 2.201988 -0.274198 0.026541 0.058 Uiso 1 1 calc R U . . .
C42 C 2.4185(4) -0.2925(3) 0.00498(12) 0.0367(7) Uani 1 1 d . . . . .
C43 C 2.4989(4) -0.3142(4) 0.04227(13) 0.0467(8) Uani 1 1 d . . . . .
H43A H 2.445089 -0.286652 0.068706 0.056 Uiso 1 1 calc R U . . .
C44 C 2.6603(4) -0.3773(4) 0.03958(13) 0.0469(8) Uani 1 1 d . . . . .
H44A H 2.712199 -0.389760 0.064576 0.056 Uiso 1 1 calc R U . . .
C45 C 2.6662(4) -0.4009(4) -0.03359(13) 0.0448(8) Uani 1 1 d . . . . .
H45A H 2.722543 -0.430550 -0.059601 0.054 Uiso 1 1 calc R U . . .
C46 C 2.5050(4) -0.3379(4) -0.03349(12) 0.0416(8) Uani 1 1 d . . . . .
H46A H 2.455791 -0.326356 -0.058939 0.050 Uiso 1 1 calc R U . . .
O17 O 1.1636(4) 0.6240(4) 0.14279(11) 0.0694(9) Uani 1 1 d . . . . .
H17C H 1.107720 0.636600 0.166053 0.083 Uiso 1 1 d R U . . .
H17D H 1.171991 0.703350 0.135863 0.083 Uiso 1 1 d R U . . .
O18 O 3.0374(4) -0.6483(4) -0.07548(11) 0.0682(9) Uani 1 1 d . . . . .
H18C H 2.972807 -0.642304 -0.093441 0.082 Uiso 1 1 d R U . . .
H18D H 3.099777 -0.738844 -0.071581 0.082 Uiso 1 1 d R U . . .
O19 O 0.3763(9) 0.8574(9) 0.1407(2) 0.082(2) Uani 0.5 1 d . . P . .
H19B H 0.362867 0.784837 0.133218 0.099 Uiso 0.5 1 d R U P . .
H19C H 0.336257 0.929877 0.122618 0.099 Uiso 0.5 1 d R U P . .
O20 O 1.2333(7) 0.2090(6) 0.34113(16) 0.127(2) Uani 1 1 d . . . . .
H20B H 1.236387 0.167804 0.318065 0.152 Uiso 1 1 d R U . . .
H20E H 1.178835 0.185674 0.360265 0.152 Uiso 1 1 d R U . . .
O21 O 1.2140(9) 0.2204(7) 0.4305(2) 0.0707(19) Uani 0.5 1 d . . P B 1
O22 O 1.1639(10) 0.4336(11) 0.4832(2) 0.096(3) Uani 0.5 1 d . . P C 2
O23 O 1.0454(9) 0.6495(9) 0.50613(19) 0.076(2) Uani 0.5 1 d . . P . .
H23A H 1.048106 0.575237 0.521574 0.092 Uiso 0.5 1 d R U P . .
H23C H 0.973999 0.728507 0.515854 0.092 Uiso 0.5 1 d R U P . .

loop_
_atom_site_aniso_label
_atom_site_aniso_U_11
_atom_site_aniso_U_22
_atom_site_aniso_U_33
_atom_site_aniso_U_23
_atom_site_aniso_U_13
_atom_site_aniso_U_12
Ag1 0.02628(12) 0.0788(2) 0.03748(14) -0.01395(13) -0.00251(10) -0.01761(13)
Ag2 0.03146(14) 0.0804(2) 0.05460(18) -0.02403(16) 0.01457(12) -0.01496(14)
Ag3 0.0562(2) 0.0540(2) 0.02224(15) -0.00581(14) -0.00687(14) -0.03010(19)
Ag4 0.02692(12) 0.06369(18) 0.03934(14) -0.00875(12) -0.00705(10) -0.01612(12)
Ag5 0.03079(14) 0.0701(2) 0.05160(17) -0.01287(15) 0.01435(12) -0.01598(13)
Ag6 0.02531(17) 0.0468(2) 0.0755(3) 0.0059(2) -0.00224(18) -0.00781(16)
O1 0.0646(19) 0.0485(16) 0.0571(18) -0.0021(13) -0.0098(15) -0.0122(14)
O2 0.113(3) 0.0564(18) 0.0436(16) 0.0036(14) -0.0077(17) -0.0361(19)
O3 0.088(2) 0.0389(14) 0.0372(14) 0.0049(11) 0.0053(14) -0.0207(14)
O4 0.084(2) 0.0370(14) 0.0599(18) 0.0056(13) 0.0353(17) -0.0114(14)
O5 0.0243(11) 0.0619(16) 0.0427(13) -0.0180(12) 0.0043(9) -0.0155(11)
O6 0.0475(16) 0.118(3) 0.0568(18) -0.0545(19) 0.0179(14) -0.0381(18)
O7 0.0437(13) 0.0591(15) 0.0268(11) -0.0090(10) -0.0066(10) -0.0250(12)
O8 0.0407(14) 0.0773(19) 0.0215(11) -0.0083(11) 0.0047(10) -0.0108(13)
O9 0.0280(11) 0.0818(19) 0.0270(11) 0.0006(11) -0.0012(9) -0.0265(12)
O10 0.0276(11) 0.0644(16) 0.0295(11) -0.0113(11) -0.0060(9) -0.0121(11)
O11 0.0232(11) 0.0705(17) 0.0330(12) -0.0085(11) -0.0034(9) -0.0136(11)
O12 0.0229(11) 0.0728(17) 0.0335(12) -0.0076(11) 0.0022(9) -0.0184(11)
O13 0.0457(15) 0.109(3) 0.0431(15) -0.0319(16) 0.0137(12) -0.0408(17)
O14 0.0216(10) 0.0549(14) 0.0450(13) -0.0100(11) 0.0037(9) -0.0160(10)
O15 0.061(2) 0.162(4) 0.0411(16) 0.004(2) -0.0194(15) -0.055(2)
O16 0.074(7) 0.15(2) 0.042(3) 0.001(6) 0.006(3) -0.069(12)
O16' 0.057(6) 0.10(2) 0.030(4) 0.001(6) 0.002(4) -0.036(9)
N1 0.0371(15) 0.0494(17) 0.0337(14) -0.0083(12) 0.0017(11) -0.0169(13)
N2 0.069(2) 0.0550(19) 0.0308(15) -0.0096(14) 0.0141(15) -0.0250(17)
N3 0.0311(14) 0.0506(17) 0.0350(15) -0.0044(12) 0.0042(11) -0.0108(13)
N4 0.0321(14) 0.0396(15) 0.0461(16) -0.0123(12) 0.0068(12) -0.0129(12)
N5 0.0328(14) 0.0527(18) 0.0453(17) -0.0155(14) 0.0109(12) -0.0178(13)
N6 0.0433(16) 0.0363(15) 0.0359(15) 0.0008(12) 0.0122(12) -0.0046(12)
N7 0.0295(13) 0.0353(14) 0.0453(16) -0.0061(12) 0.0054(12) -0.0067(11)
N8 0.0283(14) 0.0335(14) 0.0584(19) 0.0004(13) 0.0015(13) -0.0087(11)
C1 0.0393(17) 0.0466(19) 0.0303(15) -0.0069(13) 0.0005(13) -0.0204(15)
C2 0.0368(17) 0.0484(19) 0.0393(18) -0.0099(15) 0.0031(14) -0.0206(15)
C3 0.052(2) 0.0460(19) 0.0330(17) -0.0087(14) 0.0081(15) -0.0227(17)
C4 0.055(2) 0.076(3) 0.0288(17) -0.0111(17) -0.0035(16) -0.024(2)
C5 0.0393(19) 0.073(3) 0.0407(19) -0.0141(18) -0.0039(15) -0.0202(19)
C6 0.065(3) 0.076(3) 0.038(2) -0.0161(19) 0.0177(18) -0.039(2)
C7 0.0381(18) 0.049(2) 0.0353(17) -0.0094(15) 0.0109(14) -0.0104(16)
C8 0.0396(18) 0.049(2) 0.0369(18) -0.0076(15) 0.0076(14) -0.0123(16)
C9 0.0291(16) 0.065(2) 0.0429(19) -0.0119(17) 0.0034(14) -0.0208(16)
C10 0.0291(15) 0.0391(17) 0.0344(16) -0.0042(13) 0.0015(12) -0.0157(13)
C11 0.0310(16) 0.0449(18) 0.0361(16) -0.0108(14) 0.0000(13) -0.0152(14)
C12 0.0271(15) 0.0408(17) 0.0480(19) -0.0100(15) 0.0007(13) -0.0145(13)
C13 0.0416(19) 0.050(2) 0.0383(18) -0.0152(15) 0.0018(15) -0.0174(16)
C14 0.0363(17) 0.0494(19) 0.0377(17) -0.0071(15) -0.0043(14) -0.0196(15)
C15 0.0266(15) 0.0522(19) 0.0321(16) -0.0141(14) 0.0042(12) -0.0145(14)
C16 0.0249(14) 0.0436(17) 0.0251(14) -0.0077(12) 0.0042(11) -0.0146(12)
C17 0.0231(13) 0.0464(17) 0.0252(14) -0.0050(12) -0.0036(11) -0.0137(13)
C18 0.0272(14) 0.0385(16) 0.0181(12) -0.0028(11) -0.0012(10) -0.0118(12)
C19 0.0399(17) 0.0333(15) 0.0200(13) -0.0024(11) -0.0031(12) -0.0114(13)
C20 0.0230(13) 0.0360(15) 0.0224(13) -0.0018(11) 0.0014(10) -0.0106(11)
C21 0.0248(13) 0.0393(16) 0.0221(13) -0.0011(11) -0.0018(10) -0.0147(12)
C22 0.0250(13) 0.0439(17) 0.0212(13) -0.0057(12) 0.0005(10) -0.0149(12)
C23 0.0256(14) 0.0386(16) 0.0262(14) -0.0009(12) -0.0039(11) -0.0136(12)
C24 0.0207(13) 0.0386(16) 0.0317(15) -0.0044(12) -0.0014(11) -0.0124(12)
C25 0.0225(13) 0.0359(15) 0.0302(14) -0.0029(12) -0.0013(11) -0.0137(12)
C26 0.0253(14) 0.0397(16) 0.0282(14) -0.0048(12) 0.0003(11) -0.0153(12)
C27 0.0212(13) 0.0379(16) 0.0336(15) -0.0052(12) 0.0023(11) -0.0149(12)
C28 0.0246(14) 0.0413(17) 0.0396(17) -0.0074(14) 0.0048(12) -0.0139(13)
C29 0.0239(14) 0.0457(18) 0.0365(16) -0.0019(13) -0.0056(12) -0.0174(13)
C30 0.0347(16) 0.0513(19) 0.0285(15) -0.0012(13) -0.0020(12) -0.0239(15)
C31 0.058(2) 0.098(3) 0.0329(18) 0.004(2) -0.0102(17) -0.045(3)
C32 0.0276(14) 0.0463(18) 0.0292(15) -0.0050(13) 0.0028(11) -0.0196(13)
C33 0.0364(17) 0.0468(19) 0.0453(19) -0.0087(15) 0.0024(14) -0.0228(15)
C34 0.0379(17) 0.0366(17) 0.0394(17) -0.0114(14) 0.0030(14) -0.0151(14)
C35 0.0307(15) 0.0351(16) 0.0301(15) -0.0048(12) 0.0025(12) -0.0105(13)
C36 0.0343(17) 0.063(2) 0.055(2) -0.0296(19) 0.0112(16) -0.0263(17)
C37 0.044(2) 0.066(3) 0.064(3) -0.040(2) 0.0183(18) -0.0265(19)
C38 0.0309(16) 0.0466(19) 0.0394(18) -0.0100(15) 0.0065(13) -0.0110(14)
C39 0.0317(16) 0.0321(16) 0.0373(17) 0.0000(13) 0.0065(13) -0.0039(13)
C40 0.0334(16) 0.0327(16) 0.0473(19) -0.0007(14) 0.0148(14) -0.0068(13)
C41 0.0308(17) 0.0439(19) 0.067(3) -0.0178(18) 0.0076(16) -0.0133(15)
C42 0.0273(15) 0.0276(15) 0.053(2) -0.0088(13) 0.0033(14) -0.0100(12)
C43 0.0391(19) 0.047(2) 0.047(2) -0.0116(16) 0.0074(15) -0.0127(16)
C44 0.0398(19) 0.045(2) 0.052(2) -0.0016(16) -0.0044(16) -0.0141(16)
C45 0.0343(17) 0.0410(19) 0.049(2) -0.0038(15) 0.0075(15) -0.0087(15)
C46 0.0336(17) 0.0391(18) 0.0471(19) -0.0065(15) -0.0010(14) -0.0106(14)
O17 0.073(2) 0.079(2) 0.0569(19) 0.0057(16) 0.0031(16) -0.0371(19)
O18 0.069(2) 0.0528(17) 0.075(2) -0.0117(15) -0.0158(17) -0.0168(15)
O19 0.087(5) 0.097(6) 0.067(4) -0.011(4) -0.002(4) -0.044(5)
O20 0.168(5) 0.133(4) 0.084(3) -0.043(3) 0.050(3) -0.073(4)
O21 0.109(6) 0.062(4) 0.052(4) 0.000(3) -0.026(4) -0.045(4)
O22 0.100(6) 0.146(8) 0.041(4) 0.026(4) 0.005(4) -0.059(6)
O23 0.088(5) 0.105(5) 0.033(3) -0.004(3) -0.023(3) -0.035(4)

loop_
_atom_type_symbol
_atom_type_description
_atom_type_scat_dispersion_real
_atom_type_scat_dispersion_imag
_atom_type_scat_source
C C 0.0033 0.0016 'International Tables Vol C Tables 4.2.6.8 and 6.1.1.4'
H H 0.0000 0.0000 'International Tables Vol C Tables 4.2.6.8 and 6.1.1.4'
N N 0.0061 0.0033 'International Tables Vol C Tables 4.2.6.8 and 6.1.1.4'
O O 0.0106 0.0060 'International Tables Vol C Tables 4.2.6.8 and 6.1.1.4'
Ag Ag -0.8971 1.1015 'International Tables Vol C Tables 4.2.6.8 and 6.1.1.4'

loop_
_geom_angle_atom_site_label_1
_geom_angle_atom_site_label_2
_geom_angle_atom_site_label_3
_geom_angle
_geom_angle_site_symmetry_1
_geom_angle_site_symmetry_3
_geom_angle_publ_flag
N1 Ag1 O12 109.53(10) . 2_386 ?
N1 Ag1 O10 95.96(11) . 2_386 ?
O12 Ag1 O10 150.72(9) 2_386 2_386 ?
N1 Ag1 Ag4 160.80(8) . 2_386 ?
O12 Ag1 Ag4 80.94(7) 2_386 2_386 ?
O10 Ag1 Ag4 70.69(8) 2_386 2_386 ?
N1 Ag1 Ag2 95.53(9) . 2_286 ?
O12 Ag1 Ag2 95.71(7) 2_386 2_286 ?
O10 Ag1 Ag2 66.90(7) 2_386 2_286 ?
Ag4 Ag1 Ag2 66.85(3) 2_386 2_286 ?
O5 Ag2 N4 171.86(11) . . ?
O5 Ag2 Ag1 94.53(8) . 2_286 ?
N4 Ag2 Ag1 84.30(9) . 2_286 ?
O7 Ag3 O7 180.0 . 2_475 ?
O11 Ag4 O9 165.87(11) . . ?
O11 Ag4 O5 94.77(10) . 1_655 ?
O9 Ag4 O5 98.77(10) . 1_655 ?
O11 Ag4 Ag1 81.89(8) . 2_386 ?
O9 Ag4 Ag1 92.26(7) . 2_386 ?
O5 Ag4 Ag1 97.79(6) 1_655 2_386 ?
O11 Ag4 Ag5 78.94(8) . 1_455 ?
O9 Ag4 Ag5 87.99(8) . 1_455 ?
O5 Ag4 Ag5 171.25(5) 1_655 1_455 ?
Ag1 Ag4 Ag5 87.41(2) 2_386 1_455 ?
N5 Ag5 O14 166.23(11) . . ?
N5 Ag5 Ag4 98.96(9) . 1_655 ?
O14 Ag5 Ag4 81.95(7) . 1_655 ?
C15 O5 Ag2 112.3(2) . . ?
C15 O5 Ag4 111.3(2) . 1_455 ?
Ag2 O5 Ag4 94.49(10) . 1_455 ?
C19 O7 Ag3 111.6(2) . . ?
C23 O9 Ag4 114.3(2) . . ?
C23 O10 Ag1 133.5(2) . 2_386 ?
C24 O11 Ag4 128.0(2) . . ?
C24 O12 Ag1 121.6(2) . 2_386 ?
C28 O14 Ag5 109.1(2) . . ?
C31 O15 H15C 111.9 . . ?
C1 N1 C5 117.3(3) . . ?
C1 N1 Ag1 119.5(2) . . ?
C5 N1 Ag1 123.2(3) . . ?
C7 N2 C6 124.2(4) . . ?
C7 N2 H2A 117.9 . . ?
C6 N2 H2A 117.9 . . ?
C8 N3 C9 122.1(3) . . ?
C8 N3 H3A 119.0 . . ?
C9 N3 H3A 119.0 . . ?
C13 N4 C12 117.8(3) . . ?
C13 N4 Ag2 118.7(2) . . ?
C12 N4 Ag2 123.3(2) . . ?
C33 N5 C37 117.4(3) . . ?
C33 N5 Ag5 121.4(2) . . ?
C37 N5 Ag5 119.9(2) . . ?
C39 N6 C38 122.2(3) . . ?
C39 N6 H6A 118.9 . . ?
C38 N6 H6A 118.9 . . ?
C40 N7 C41 122.8(3) . . ?
C40 N7 H7A 118.6 . . ?
C41 N7 H7A 118.6 . . ?
C45 N8 C44 117.4(3) . . ?
C45 N8 Ag6 122.3(2) . . ?
C44 N8 Ag6 119.9(3) . . ?
N1 C1 C2 122.6(3) . . ?
N1 C1 H1A 118.7 . . ?
C2 C1 H1A 118.7 . . ?
C3 C2 C1 120.0(3) . . ?
C3 C2 H2B 120.0 . . ?
C1 C2 H2B 120.0 . . ?
C2 C3 C4 117.2(3) . . ?
C2 C3 C6 121.2(4) . . ?
C4 C3 C6 121.6(4) . . ?
C5 C4 C3 119.6(3) . . ?
C5 C4 H4A 120.2 . . ?
C3 C4 H4A 120.2 . . ?
N1 C5 C4 123.2(4) . . ?
N1 C5 H5A 118.4 . . ?
C4 C5 H5A 118.4 . . ?
N2 C6 C3 112.3(3) . . ?
N2 C6 H6B 109.1 . . ?
C3 C6 H6B 109.1 . . ?
N2 C6 H6C 109.1 . . ?
C3 C6 H6C 109.1 . . ?
H6B C6 H6C 107.9 . . ?
O1 C7 N2 126.5(4) . . ?
O1 C7 C8 120.4(3) . . ?
N2 C7 C8 113.1(3) . . ?
O2 C8 N3 124.5(4) . . ?
O2 C8 C7 120.6(3) . . ?
N3 C8 C7 114.9(3) . . ?
N3 C9 C10 112.5(3) . . ?
N3 C9 H9A 109.1 . . ?
C10 C9 H9A 109.1 . . ?
N3 C9 H9B 109.1 . . ?
C10 C9 H9B 109.1 . . ?
H9A C9 H9B 107.8 . . ?
C14 C10 C11 117.8(3) . . ?
C14 C10 C9 119.5(3) . . ?
C11 C10 C9 122.7(3) . . ?
C12 C11 C10 119.1(3) . . ?
C12 C11 H11A 120.5 . . ?
C10 C11 H11A 120.5 . . ?
N4 C12 C11 122.9(3) . . ?
N4 C12 H12A 118.6 . . ?
C11 C12 H12A 118.6 . . ?
N4 C13 C14 122.8(3) . . ?
N4 C13 H13A 118.6 . . ?
C14 C13 H13A 118.6 . . ?
C13 C14 C10 119.5(3) . . ?
C13 C14 H14A 120.3 . . ?
C10 C14 H14A 120.3 . . ?
O6 C15 O5 124.5(3) . . ?
O6 C15 C16 119.4(3) . . ?
O5 C15 C16 116.1(3) . . ?
C22 C16 C17 119.3(3) . . ?
C22 C16 C15 118.7(3) . . ?
C17 C16 C15 122.0(3) . . ?
C16 C17 C18 120.6(3) . . ?
C16 C17 H17A 119.7 . . ?
C18 C17 H17A 119.7 . . ?
C20 C18 C17 119.4(3) . . ?
C20 C18 C19 120.1(3) . . ?
C17 C18 C19 120.4(3) . . ?
O8 C19 O7 124.9(3) . . ?
O8 C19 C18 118.4(3) . . ?
O7 C19 C18 116.7(3) . . ?
C18 C20 C21 120.2(3) . . ?
C18 C20 H20A 119.9 . . ?
C21 C20 H20A 119.9 . . ?
C22 C21 C20 119.6(3) . . ?
C22 C21 C23 118.8(3) . . ?
C20 C21 C23 121.5(3) . . ?
C21 C22 C16 120.8(3) . . ?
C21 C22 H22A 119.6 . . ?
C16 C22 H22A 119.6 . . ?
O10 C23 O9 125.5(3) . . ?
O10 C23 C21 117.6(3) . . ?
O9 C23 C21 117.0(3) . . ?
O11 C24 O12 125.6(3) . . ?
O11 C24 C25 116.5(3) . . ?
O12 C24 C25 117.9(3) . . ?
C32 C25 C26 119.1(3) . . ?
C32 C25 C24 122.3(3) . . ?
C26 C25 C24 118.6(3) . . ?
C27 C26 C25 120.8(3) . . ?
C27 C26 H26A 119.6 . . ?
C25 C26 H26A 119.6 . . ?
C26 C27 C29 119.3(3) . . ?
C26 C27 C28 119.4(3) . . ?
C29 C27 C28 121.3(3) . . ?
O13 C28 O14 125.0(3) . . ?
O13 C28 C27 118.6(3) . . ?
O14 C28 C27 116.4(3) . . ?
C30 C29 C27 120.6(3) . . ?
C30 C29 H29A 119.7 . . ?
C27 C29 H29A 119.7 . . ?
C29 C30 C32 119.7(3) . . ?
C29 C30 C31 119.8(3) . . ?
C32 C30 C31 120.4(3) . . ?
O16 C31 O15 122.2(9) . . ?
O15 C31 O16' 121.6(11) . . ?
O16 C31 C30 120.9(6) . . ?
O15 C31 C30 114.8(4) . . ?
O16' C31 C30 118.4(8) . . ?
C25 C32 C30 120.5(3) . . ?
C25 C32 H32A 119.8 . . ?
C30 C32 H32A 119.8 . . ?
N5 C33 C34 122.9(3) . . ?
N5 C33 H33A 118.5 . . ?
C34 C33 H33A 118.5 . . ?
C35 C34 C33 119.9(3) . . ?
C35 C34 H34A 120.1 . . ?
C33 C34 H34A 120.1 . . ?
C34 C35 C36 116.9(3) . . ?
C34 C35 C38 122.5(3) . . ?
C36 C35 C38 120.6(3) . . ?
C37 C36 C35 119.9(3) . . ?
C37 C36 H36A 120.1 . . ?
C35 C36 H36A 120.1 . . ?
N5 C37 C36 123.0(3) . . ?
N5 C37 H37A 118.5 . . ?
C36 C37 H37A 118.5 . . ?
N6 C38 C35 114.0(3) . . ?
N6 C38 H38A 108.7 . . ?
C35 C38 H38A 108.7 . . ?
N6 C38 H38B 108.7 . . ?
C35 C38 H38B 108.7 . . ?
H38A C38 H38B 107.6 . . ?
O3 C39 N6 126.3(3) . . ?
O3 C39 C40 119.8(3) . . ?
N6 C39 C40 114.0(3) . . ?
O4 C40 N7 125.7(3) . . ?
O4 C40 C39 120.7(3) . . ?
N7 C40 C39 113.6(3) . . ?
N7 C41 C42 110.8(3) . . ?
N7 C41 H41A 109.5 . . ?
C42 C41 H41A 109.5 . . ?
N7 C41 H41B 109.5 . . ?
C42 C41 H41B 109.5 . . ?
H41A C41 H41B 108.1 . . ?
C46 C42 C43 117.7(3) . . ?
C46 C42 C41 121.5(3) . . ?
C43 C42 C41 120.8(3) . . ?
C44 C43 C42 119.6(3) . . ?
C44 C43 H43A 120.2 . . ?
C42 C43 H43A 120.2 . . ?
N8 C44 C43 122.7(4) . . ?
N8 C44 H44A 118.7 . . ?
C43 C44 H44A 118.7 . . ?
N8 C45 C46 123.2(3) . . ?
N8 C45 H45A 118.4 . . ?
C46 C45 H45A 118.4 . . ?
C42 C46 C45 119.4(4) . . ?
C42 C46 H46A 120.3 . . ?
C45 C46 H46A 120.3 . . ?
H17C O17 H17D 108.2 . . ?
H18C O18 H18D 108.1 . . ?
H19B O19 H19C 109.5 . . ?
H20B O20 H20E 108.4 . . ?
H23A O23 H23C 110.1 . . ?

loop_
_geom_bond_atom_site_label_1
_geom_bond_atom_site_label_2
_geom_bond_distance
_geom_bond_site_symmetry_2
_geom_bond_publ_flag
Ag1 N1 2.317(3) . ?
Ag1 O12 2.320(3) 2_386 ?
Ag1 O10 2.329(2) 2_386 ?
Ag1 Ag4 2.8959(15) 2_386 ?
Ag1 Ag2 3.367(2) 2_286 ?
Ag2 O5 2.137(3) . ?
Ag2 N4 2.138(3) . ?
Ag3 O7 2.189(3) . ?
Ag3 O7 2.190(3) 2_475 ?
Ag4 O11 2.171(3) . ?
Ag4 O9 2.181(3) . ?
Ag4 O5 2.574(3) 1_655 ?
Ag4 Ag5 3.001(2) 1_455 ?
Ag5 N5 2.170(3) . ?
Ag5 O14 2.183(3) . ?
Ag6 N8 2.226(3) 2_;45 ?
Ag6 N8 2.226(3) . ?
O1 C7 1.248(5) . ?
O2 C8 1.233(5) . ?
O3 C39 1.232(4) . ?
O4 C40 1.240(4) . ?
O5 C15 1.288(4) . ?
O6 C15 1.247(4) . ?
O7 C19 1.272(4) . ?
O8 C19 1.250(4) . ?
O9 C23 1.275(4) . ?
O10 C23 1.260(4) . ?
O11 C24 1.259(4) . ?
O12 C24 1.278(4) . ?
O13 C28 1.248(4) . ?
O14 C28 1.284(4) . ?
O15 C31 1.290(5) . ?
O15 H15C 0.8502 . ?
O16 C31 1.239(12) . ?
O16' C31 1.31(2) . ?
N1 C1 1.349(5) . ?
N1 C5 1.352(5) . ?
N2 C7 1.335(5) . ?
N2 C6 1.468(5) . ?
N2 H2A 0.8600 . ?
N3 C8 1.334(5) . ?
N3 C9 1.465(5) . ?
N3 H3A 0.8600 . ?
N4 C13 1.347(5) . ?
N4 C12 1.356(5) . ?
N5 C33 1.342(5) . ?
N5 C37 1.354(5) . ?
N6 C39 1.329(4) . ?
N6 C38 1.468(5) . ?
N6 H6A 0.8600 . ?
N7 C40 1.329(5) . ?
N7 C41 1.466(5) . ?
N7 H7A 0.8600 . ?
N8 C45 1.348(5) . ?
N8 C44 1.350(5) . ?
C1 C2 1.395(5) . ?
C1 H1A 0.9300 . ?
C2 C3 1.394(5) . ?
C2 H2B 0.9300 . ?
C3 C4 1.398(6) . ?
C3 C6 1.529(5) . ?
C4 C5 1.387(5) . ?
C4 H4A 0.9300 . ?
C5 H5A 0.9300 . ?
C6 H6B 0.9700 . ?
C6 H6C 0.9700 . ?
C7 C8 1.555(5) . ?
C9 C10 1.528(5) . ?
C9 H9A 0.9700 . ?
C9 H9B 0.9700 . ?
C10 C14 1.396(5) . ?
C10 C11 1.407(5) . ?
C11 C12 1.390(5) . ?
C11 H11A 0.9300 . ?
C12 H12A 0.9300 . ?
C13 C14 1.394(5) . ?
C13 H13A 0.9300 . ?
C14 H14A 0.9300 . ?
C15 C16 1.517(4) . ?
C16 C22 1.404(4) . ?
C16 C17 1.406(4) . ?
C17 C18 1.409(4) . ?
C17 H17A 0.9300 . ?
C18 C20 1.408(4) . ?
C18 C19 1.533(4) . ?
C20 C21 1.409(4) . ?
C20 H20A 0.9300 . ?
C21 C22 1.399(4) . ?
C21 C23 1.522(4) . ?
C22 H22A 0.9300 . ?
C24 C25 1.524(4) . ?
C25 C32 1.404(4) . ?
C25 C26 1.412(4) . ?
C26 C27 1.404(4) . ?
C26 H26A 0.9300 . ?
C27 C29 1.404(5) . ?
C27 C28 1.523(4) . ?
C29 C30 1.401(5) . ?
C29 H29A 0.9300 . ?
C30 C32 1.407(5) . ?
C30 C31 1.504(5) . ?
C32 H32A 0.9300 . ?
C33 C34 1.398(5) . ?
C33 H33A 0.9300 . ?
C34 C35 1.395(5) . ?
C34 H34A 0.9300 . ?
C35 C36 1.402(5) . ?
C35 C38 1.515(4) . ?
C36 C37 1.387(5) . ?
C36 H36A 0.9300 . ?
C37 H37A 0.9300 . ?
C38 H38A 0.9700 . ?
C38 H38B 0.9700 . ?
C39 C40 1.559(5) . ?
C41 C42 1.534(5) . ?
C41 H41A 0.9700 . ?
C41 H41B 0.9700 . ?
C42 C46 1.389(5) . ?
C42 C43 1.398(5) . ?
C43 C44 1.394(5) . ?
C43 H43A 0.9300 . ?
C44 H44A 0.9300 . ?
C45 C46 1.395(5) . ?
C45 H45A 0.9300 . ?
C46 H46A 0.9300 . ?
O17 H17C 0.8499 . ?
O17 H17D 0.8500 . ?
O18 H18C 0.8497 . ?
O18 H18D 0.8500 . ?
O19 H19B 0.8500 . ?
O19 H19C 0.8501 . ?
O20 H20B 0.8504 . ?
O20 H20E 0.8498 . ?
O23 H23A 0.8501 . ?
O23 H23C 0.8501 . ?

loop_
_geom_torsion_atom_site_label_1
_geom_torsion_atom_site_label_2
_geom_torsion_atom_site_label_3
_geom_torsion_atom_site_label_4
_geom_torsion
_geom_torsion_site_symmetry_1
_geom_torsion_site_symmetry_2
_geom_torsion_site_symmetry_3
_geom_torsion_site_symmetry_4
_geom_torsion_publ_flag
C5 N1 C1 C2 2.2(6) . . . . ?
Ag1 N1 C1 C2 -174.4(3) . . . . ?
N1 C1 C2 C3 -0.2(6) . . . . ?
C1 C2 C3 C4 -1.9(6) . . . . ?
C1 C2 C3 C6 176.2(4) . . . . ?
C2 C3 C4 C5 1.8(6) . . . . ?
C6 C3 C4 C5 -176.2(4) . . . . ?
C1 N1 C5 C4 -2.3(6) . . . . ?
Ag1 N1 C5 C4 174.2(3) . . . . ?
C3 C4 C5 N1 0.2(7) . . . . ?
C7 N2 C6 C3 118.1(4) . . . . ?
C2 C3 C6 N2 136.3(4) . . . . ?
C4 C3 C6 N2 -45.7(6) . . . . ?
C6 N2 C7 O1 -4.6(6) . . . . ?
C6 N2 C7 C8 174.5(3) . . . . ?
C9 N3 C8 O2 -2.8(6) . . . . ?
C9 N3 C8 C7 176.9(3) . . . . ?
O1 C7 C8 O2 -174.6(4) . . . . ?
N2 C7 C8 O2 6.2(5) . . . . ?
O1 C7 C8 N3 5.7(5) . . . . ?
N2 C7 C8 N3 -173.5(3) . . . . ?
C8 N3 C9 C10 -95.6(4) . . . . ?
N3 C9 C10 C14 -145.3(3) . . . . ?
N3 C9 C10 C11 34.7(5) . . . . ?
C14 C10 C11 C12 3.6(5) . . . . ?
C9 C10 C11 C12 -176.4(3) . . . . ?
C13 N4 C12 C11 -2.9(5) . . . . ?
Ag2 N4 C12 C11 173.4(3) . . . . ?
C10 C11 C12 N4 -0.1(5) . . . . ?
C12 N4 C13 C14 2.4(6) . . . . ?
Ag2 N4 C13 C14 -174.1(3) . . . . ?
N4 C13 C14 C10 1.1(6) . . . . ?
C11 C10 C14 C13 -4.0(5) . . . . ?
C9 C10 C14 C13 176.0(4) . . . . ?
Ag2 O5 C15 O6 -7.9(5) . . . . ?
Ag4 O5 C15 O6 -112.4(4) 1_455 . . . ?
Ag2 O5 C15 C16 171.3(2) . . . . ?
Ag4 O5 C15 C16 66.8(3) 1_455 . . . ?
O6 C15 C16 C22 16.9(5) . . . . ?
O5 C15 C16 C22 -162.4(3) . . . . ?
O6 C15 C16 C17 -163.1(4) . . . . ?
O5 C15 C16 C17 17.6(5) . . . . ?
C22 C16 C17 C18 -0.3(5) . . . . ?
C15 C16 C17 C18 179.7(3) . . . . ?
C16 C17 C18 C20 -0.3(5) . . . . ?
C16 C17 C18 C19 -177.8(3) . . . . ?
Ag3 O7 C19 O8 -8.5(4) . . . . ?
Ag3 O7 C19 C18 170.4(2) . . . . ?
C20 C18 C19 O8 -6.2(5) . . . . ?
C17 C18 C19 O8 171.2(3) . . . . ?
C20 C18 C19 O7 174.7(3) . . . . ?
C17 C18 C19 O7 -7.8(5) . . . . ?
C17 C18 C20 C21 0.8(5) . . . . ?
C19 C18 C20 C21 178.3(3) . . . . ?
C18 C20 C21 C22 -0.7(5) . . . . ?
C18 C20 C21 C23 -177.2(3) . . . . ?
C20 C21 C22 C16 0.1(5) . . . . ?
C23 C21 C22 C16 176.7(3) . . . . ?
C17 C16 C22 C21 0.4(5) . . . . ?
C15 C16 C22 C21 -179.6(3) . . . . ?
Ag1 O10 C23 O9 -21.4(5) 2_386 . . . ?
Ag1 O10 C23 C21 160.1(2) 2_386 . . . ?
Ag4 O9 C23 O10 1.9(5) . . . . ?
Ag4 O9 C23 C21 -179.6(2) . . . . ?
C22 C21 C23 O10 11.6(5) . . . . ?
C20 C21 C23 O10 -171.9(3) . . . . ?
C22 C21 C23 O9 -167.0(3) . . . . ?
C20 C21 C23 O9 9.5(5) . . . . ?
Ag4 O11 C24 O12 8.8(5) . . . . ?
Ag4 O11 C24 C25 -172.6(2) . . . . ?
Ag1 O12 C24 O11 5.3(5) 2_386 . . . ?
Ag1 O12 C24 C25 -173.2(2) 2_386 . . . ?
O11 C24 C25 C32 -175.2(3) . . . . ?
O12 C24 C25 C32 3.4(5) . . . . ?
O11 C24 C25 C26 2.8(4) . . . . ?
O12 C24 C25 C26 -178.5(3) . . . . ?
C32 C25 C26 C27 -0.4(5) . . . . ?
C24 C25 C26 C27 -178.5(3) . . . . ?
C25 C26 C27 C29 0.8(5) . . . . ?
C25 C26 C27 C28 -178.9(3) . . . . ?
Ag5 O14 C28 O13 -2.6(5) . . . . ?
Ag5 O14 C28 C27 179.3(2) . . . . ?
C26 C27 C28 O13 -21.8(5) . . . . ?
C29 C27 C28 O13 158.5(4) . . . . ?
C26 C27 C28 O14 156.4(3) . . . . ?
C29 C27 C28 O14 -23.2(5) . . . . ?
C26 C27 C29 C30 0.0(5) . . . . ?
C28 C27 C29 C30 179.6(3) . . . . ?
C27 C29 C30 C32 -1.1(5) . . . . ?
C27 C29 C30 C31 177.5(3) . . . . ?
C29 C30 C31 O16 -152(3) . . . . ?
C32 C30 C31 O16 27(3) . . . . ?
C29 C30 C31 O15 12.3(6) . . . . ?
C32 C30 C31 O15 -169.0(4) . . . . ?
C29 C30 C31 O16' 167(3) . . . . ?
C32 C30 C31 O16' -14(3) . . . . ?
C26 C25 C32 C30 -0.8(5) . . . . ?
C24 C25 C32 C30 177.2(3) . . . . ?
C29 C30 C32 C25 1.6(5) . . . . ?
C31 C30 C32 C25 -177.1(4) . . . . ?
C37 N5 C33 C34 1.9(6) . . . . ?
Ag5 N5 C33 C34 -164.6(3) . . . . ?
N5 C33 C34 C35 -0.5(6) . . . . ?
C33 C34 C35 C36 -1.4(5) . . . . ?
C33 C34 C35 C38 180.0(3) . . . . ?
C34 C35 C36 C37 1.8(6) . . . . ?
C38 C35 C36 C37 -179.5(4) . . . . ?
C33 N5 C37 C36 -1.5(7) . . . . ?
Ag5 N5 C37 C36 165.3(4) . . . . ?
C35 C36 C37 N5 -0.4(7) . . . . ?
C39 N6 C38 C35 118.8(4) . . . . ?
C34 C35 C38 N6 -24.5(5) . . . . ?
C36 C35 C38 N6 156.9(3) . . . . ?
C38 N6 C39 O3 -4.5(6) . . . . ?
C38 N6 C39 C40 175.9(3) . . . . ?
C41 N7 C40 O4 -2.6(6) . . . . ?
C41 N7 C40 C39 176.7(3) . . . . ?
O3 C39 C40 O4 179.5(4) . . . . ?
N6 C39 C40 O4 -0.8(5) . . . . ?
O3 C39 C40 N7 0.1(5) . . . . ?
N6 C39 C40 N7 179.8(3) . . . . ?
C40 N7 C41 C42 -93.2(4) . . . . ?
N7 C41 C42 C46 -116.4(4) . . . . ?
N7 C41 C42 C43 62.2(5) . . . . ?
C46 C42 C43 C44 1.0(5) . . . . ?
C41 C42 C43 C44 -177.7(3) . . . . ?
C45 N8 C44 C43 0.4(6) . . . . ?
Ag6 N8 C44 C43 174.0(3) . . . . ?
C42 C43 C44 N8 -0.9(6) . . . . ?
C44 N8 C45 C46 0.0(5) . . . . ?
Ag6 N8 C45 C46 -173.5(3) . . . . ?
C43 C42 C46 C45 -0.7(5) . . . . ?
C41 C42 C46 C45 178.0(3) . . . . ?
N8 C45 C46 C42 0.2(6) . . . . ?
